data_1545946
loop_
_publ_author_name
'Gammack Yamagata, Adam D.'
'Dixon, Darren J.'

_publ_section_title
;
 Enantioselective Construction of the ABCDE Pentacyclic Core of the
 Strychnos Alkaloids.
;
_journal_issue 7
_journal_name_full 'Organic letters'
_journal_page_first 1894
_journal_page_last 1897
_journal_paper_doi 10.1021/acs.orglett.7b00669
_journal_volume 19
_journal_year 2017
_chemical_absolute_configuration ad
_chemical_formula_moiety 'C19 H16 Cl2 N2 O4'
_chemical_formula_sum 'C19 H16 Cl2 N2 O4'
_chemical_formula_weight 407.25
_chemical_melting_point ?
_space_group_IT_number 19
_symmetry_cell_setting orthorhombic
_symmetry_space_group_name_Hall 'P 2ac 2ab'
_symmetry_space_group_name_H-M 'P 21 21 21'
_atom_sites_solution_hydrogens difmap
_atom_sites_solution_primary other
_audit_creation_date 2017-03-03
_audit_creation_method CRYSTALS_ver_14.61
_cell_angle_alpha 90
_cell_angle_beta 90
_cell_angle_gamma 90
_cell_formula_units_Z 4
_cell_length_a 6.4551(2)
_cell_length_b 13.9906(3)
_cell_length_c 19.7320(6)
_cell_measurement_reflns_used 8902
_cell_measurement_temperature 150
_cell_measurement_theta_max 76
_cell_measurement_theta_min 4
_cell_volume 1782.01(9)
_computing_cell_refinement 'USER DEFINED CELL REFINEMENT'
_computing_data_collection 'USER DEFINED DATA COLLECTION'
_computing_data_reduction 'USER DEFINED DATA REDUCTION'
_computing_molecular_graphics 'CAMERON (Watkin et al., 1996)'
_computing_publication_material 'CRYSTALS (Betteridge et al., 2003)'
_computing_structure_refinement 'CRYSTALS (Betteridge et al., 2003)'
_computing_structure_solution 'Superflip (Palatinus & Chapuis, 2007)'
_diffrn_ambient_temperature 150
_diffrn_measured_fraction_theta_full 0.998
_diffrn_measured_fraction_theta_max 0.998
_diffrn_measurement_device Serial
_diffrn_measurement_device_type Unknown
_diffrn_measurement_method \w
_diffrn_radiation_monochromator graphite
_diffrn_radiation_type 'Cu K\a'
_diffrn_radiation_wavelength 1.54184
_diffrn_reflns_av_R_equivalents 0.051
_diffrn_reflns_limit_h_max 8
_diffrn_reflns_limit_h_min -7
_diffrn_reflns_limit_k_max 17
_diffrn_reflns_limit_k_min -17
_diffrn_reflns_limit_l_max 24
_diffrn_reflns_limit_l_min -24
_diffrn_reflns_number 17999
_diffrn_reflns_theta_full 76.289
_diffrn_reflns_theta_max 76.289
_diffrn_reflns_theta_min 3.873
_diffrn_standards_number 0
_exptl_absorpt_coefficient_mu 3.538
_exptl_absorpt_correction_T_max 0.84
_exptl_absorpt_correction_T_min 0.26
_exptl_absorpt_correction_type multi-scan
_exptl_absorpt_process_details 'DENZO/SCALEPACK (Otwinowski & Minor, 1997)'
_exptl_crystal_colour clear_pale_colourless
_exptl_crystal_density_diffrn 1.518
_exptl_crystal_density_meas ?
_exptl_crystal_density_method 'not measured'
_exptl_crystal_description plate
_exptl_crystal_F_000 840
_exptl_crystal_size_max 0.40
_exptl_crystal_size_mid 0.20
_exptl_crystal_size_min 0.05
_refine_diff_density_max 0.64
_refine_diff_density_min -0.28
_refine_ls_abs_structure_details 'Flack (1983), 1552 Friedel-pairs'
_refine_ls_abs_structure_Flack 0.00(2)
_refine_ls_extinction_method None
_refine_ls_goodness_of_fit_ref 0.9348
_refine_ls_hydrogen_treatment constr
_refine_ls_matrix_type full
_refine_ls_number_parameters 245
_refine_ls_number_reflns 3692
_refine_ls_number_restraints 0
_refine_ls_R_factor_all 0.0495
_refine_ls_R_factor_gt 0.0472
_refine_ls_shift/su_max 0.0003389
_refine_ls_shift/su_mean 0.0000491
_refine_ls_structure_factor_coef Fsqd
_refine_ls_weighting_details
;
 Method= Modified Sheldrick 
 w=1/[\s^2^(F^2^) + ( 0.06P)^2^ + 3.10P] 
 ,where P=(max(Fo^2^,0) + 2Fc^2^)/3 
;
_refine_ls_weighting_scheme calc
_refine_ls_wR_factor_all 0.1279
_refine_ls_wR_factor_gt 0.1257
_refine_ls_wR_factor_ref 0.1279
_reflns_limit_h_max 8
_reflns_limit_h_min -8
_reflns_limit_k_max 17
_reflns_limit_k_min 0
_reflns_limit_l_max 24
_reflns_limit_l_min 0
_reflns_number_gt 3493
_reflns_number_total 3706
_reflns_threshold_expression I>2.0\s(I)
_oxford_diffrn_Wilson_B_factor 0.00
_oxford_diffrn_Wilson_scale 0.00
_oxford_refine_ls_r_factor_ref 0.0495
_oxford_refine_ls_scale 6.8(2)
_oxford_reflns_number_all 3692
_oxford_reflns_threshold_expression_ref I>-3.0\s(I)
_oxford_structure_analysis_title 003djd17
_cod_data_source_file ol7b00669_si_002.cif
_cod_data_source_block 25
_cod_depositor_comments
;
The following automatic conversions were performed:

'_chemical_melting_point' value 'not measured' was changed to '?' -
the value is undefined or not given.

'_atom_sites_solution_primary' value 'Other' changed to 'other'
according to
/home/data/users/saulius/crontab/automatic-downloads/current/ACS/lib/dictionaries/cif_core.dic
dictionary named 'cif_core.dic' version 2.4.2 from 2011-04-26.

'_exptl_crystal_density_meas' value 'not measured' was changed to '?'
- the value is perceived as not measured.

Automatic conversion script
Id: cif_fix_values 4973 2017-02-22 13:04:09Z antanas 
;
_cod_original_cell_volume 1782.01(5)
_cod_original_sg_symbol_H-M 'P 21 21 21 '
_cod_database_code 1545946

loop_
_symmetry_equiv_pos_as_xyz
x,y,z
-x+1/2,-y,z+1/2
x+1/2,-y+1/2,-z
-x,y+1/2,-z+1/2

loop_
_atom_site_label
_atom_site_type_symbol
_atom_site_fract_x
_atom_site_fract_y
_atom_site_fract_z
_atom_site_U_iso_or_equiv
_atom_site_occupancy
_atom_site_adp_type
_atom_site_refinement_flags_posn
Cl1 Cl 0.70799(13) 0.38975(6) 0.40146(5) 0.0423 1.0000 Uani .
C2 C 0.9728(5) 0.4224(2) 0.40667(19) 0.0326 1.0000 Uani .
Cl3 Cl 1.12607(16) 0.31635(6) 0.40860(5) 0.0474 1.0000 Uani .
C4 C 1.0411(5) 0.4804(2) 0.34489(17) 0.0321 1.0000 Uani .
O5 O 0.9756(4) 0.4732(2) 0.28802(12) 0.0415 1.0000 Uani .
N6 N 1.1916(4) 0.5395(2) 0.36857(13) 0.0298 1.0000 Uani .
C7 C 1.2713(5) 0.6198(3) 0.32921(16) 0.0352 1.0000 Uani .
C8 C 1.1529(5) 0.7115(2) 0.34972(15) 0.0312 1.0000 Uani .
C9 C 1.0694(5) 0.7007(2) 0.42335(15) 0.0274 1.0000 Uani .
C10 C 1.2274(5) 0.6445(2) 0.46598(15) 0.0274 1.0000 Uani .
C11 C 1.2199(5) 0.5398(2) 0.44265(16) 0.0291 1.0000 Uani .
C12 C 1.0207(5) 0.4894(2) 0.46714(16) 0.0283 1.0000 Uani .
C13 C 0.8529(5) 0.5667(2) 0.47211(15) 0.0257 1.0000 Uani .
C14 C 0.8571(5) 0.6536(2) 0.42808(15) 0.0255 1.0000 Uani .
O15 O 0.7012(3) 0.68672(17) 0.40341(13) 0.0353 1.0000 Uani .
N16 N 0.7415(4) 0.56315(18) 0.52600(14) 0.0286 1.0000 Uani .
C17 C 0.8208(5) 0.4855(2) 0.56559(17) 0.0300 1.0000 Uani .
C18 C 0.9969(5) 0.4447(2) 0.53623(17) 0.0308 1.0000 Uani .
C19 C 1.1056(6) 0.3743(2) 0.56992(18) 0.0375 1.0000 Uani .
C20 C 1.0326(7) 0.3467(3) 0.6332(2) 0.0434 1.0000 Uani .
C21 C 0.8556(7) 0.3852(3) 0.66098(18) 0.0415 1.0000 Uani .
C22 C 0.7458(6) 0.4563(3) 0.62778(19) 0.0387 1.0000 Uani .
C23 C 0.9901(6) 0.7342(3) 0.29616(17) 0.0372 1.0000 Uani .
C24 C 0.8537(6) 0.8188(2) 0.31144(15) 0.0333 1.0000 Uani .
O25 O 0.6864(4) 0.81816(19) 0.27071(12) 0.0389 1.0000 Uani .
C26 C 0.5479(7) 0.8977(3) 0.2805(2) 0.0464 1.0000 Uani .
O27 O 0.8863(5) 0.87910(18) 0.35376(13) 0.0427 1.0000 Uani .
H72 H 1.2519 0.6073 0.2814 0.0410 1.0000 Uiso R
H71 H 1.4192 0.6266 0.3386 0.0420 1.0000 Uiso R
H81 H 1.2540 0.7644 0.3511 0.0371 1.0000 Uiso R
H91 H 1.0564 0.7644 0.4431 0.0327 1.0000 Uiso R
H102 H 1.3645 0.6701 0.4589 0.0322 1.0000 Uiso R
H101 H 1.1932 0.6484 0.5137 0.0322 1.0000 Uiso R
H111 H 1.3462 0.5058 0.4560 0.0347 1.0000 Uiso R
H191 H 1.2237 0.3458 0.5510 0.0445 1.0000 Uiso R
H201 H 1.1070 0.3009 0.6570 0.0514 1.0000 Uiso R
H211 H 0.8104 0.3640 0.7030 0.0498 1.0000 Uiso R
H221 H 0.6292 0.4842 0.6473 0.0458 1.0000 Uiso R
H231 H 1.0566 0.7471 0.2532 0.0444 1.0000 Uiso R
H232 H 0.9005 0.6793 0.2903 0.0449 1.0000 Uiso R
H262 H 0.4361 0.8916 0.2484 0.0698 1.0000 Uiso R
H263 H 0.6212 0.9561 0.2725 0.0698 1.0000 Uiso R
H261 H 0.4968 0.8964 0.3276 0.0694 1.0000 Uiso R

loop_
_atom_site_aniso_label
_atom_site_aniso_U_11
_atom_site_aniso_U_22
_atom_site_aniso_U_33
_atom_site_aniso_U_23
_atom_site_aniso_U_13
_atom_site_aniso_U_12
Cl1 0.0359(4) 0.0382(4) 0.0528(5) -0.0115(4) 0.0003(4) -0.0100(3)
C2 0.0274(15) 0.0275(14) 0.0430(18) -0.0085(14) 0.0002(14) 0.0021(12)
Cl3 0.0574(5) 0.0348(4) 0.0499(5) -0.0114(4) 0.0013(4) 0.0176(4)
C4 0.0264(15) 0.0352(17) 0.0348(17) -0.0121(13) 0.0035(13) 0.0043(13)
O5 0.0430(14) 0.0507(15) 0.0307(12) -0.0121(11) -0.0028(10) 0.0000(12)
N6 0.0218(12) 0.0394(14) 0.0284(12) -0.0071(11) 0.0018(10) 0.0011(11)
C7 0.0255(15) 0.051(2) 0.0294(15) -0.0053(14) 0.0064(12) -0.0066(15)
C8 0.0261(15) 0.0387(17) 0.0287(15) -0.0046(12) 0.0027(12) -0.0079(13)
C9 0.0251(14) 0.0312(15) 0.0259(14) -0.0052(11) 0.0011(11) -0.0078(12)
C10 0.0182(13) 0.0400(16) 0.0241(13) -0.0068(12) 0.0004(11) -0.0048(12)
C11 0.0202(13) 0.0374(16) 0.0298(14) -0.0054(12) -0.0005(11) 0.0067(13)
C12 0.0233(14) 0.0292(15) 0.0325(15) -0.0067(12) -0.0002(12) 0.0022(12)
C13 0.0208(13) 0.0266(14) 0.0297(14) -0.0049(11) -0.0007(12) -0.0013(11)
C14 0.0198(13) 0.0278(14) 0.0290(14) -0.0056(11) 0.0016(11) -0.0009(11)
O15 0.0218(10) 0.0367(11) 0.0473(13) 0.0075(11) -0.0006(10) 0.0012(9)
N16 0.0267(13) 0.0235(12) 0.0356(14) -0.0009(10) 0.0057(10) -0.0013(10)
C17 0.0305(16) 0.0234(14) 0.0360(15) -0.0016(12) 0.0044(13) -0.0009(12)
C18 0.0280(16) 0.0301(16) 0.0342(16) -0.0041(13) 0.0003(13) 0.0008(13)
C19 0.0425(19) 0.0310(16) 0.0391(17) -0.0037(13) -0.0027(15) 0.0135(15)
C20 0.058(2) 0.0293(17) 0.0432(19) 0.0039(15) -0.0062(18) 0.0060(17)
C21 0.054(2) 0.0331(17) 0.0379(17) 0.0053(14) 0.0059(16) 0.0001(17)
C22 0.040(2) 0.0343(16) 0.0422(19) -0.0007(14) 0.0086(15) 0.0000(15)
C23 0.0386(19) 0.047(2) 0.0261(15) -0.0032(14) 0.0001(14) -0.0061(16)
C24 0.0388(18) 0.0357(17) 0.0255(14) 0.0038(13) 0.0009(13) -0.0063(15)
O25 0.0408(14) 0.0409(13) 0.0348(12) -0.0021(10) -0.0040(11) 0.0008(11)
C26 0.051(2) 0.0351(19) 0.054(2) 0.0046(17) 0.0017(18) -0.0014(17)
O27 0.0563(16) 0.0362(13) 0.0356(12) -0.0013(10) -0.0029(12) -0.0117(13)

loop_
_atom_type_symbol
_atom_type_scat_dispersion_real
_atom_type_scat_dispersion_imag
_atom_type_scat_Cromer_Mann_a1
_atom_type_scat_Cromer_Mann_b1
_atom_type_scat_Cromer_Mann_a2
_atom_type_scat_Cromer_Mann_b2
_atom_type_scat_Cromer_Mann_a3
_atom_type_scat_Cromer_Mann_b3
_atom_type_scat_Cromer_Mann_a4
_atom_type_scat_Cromer_Mann_b4
_atom_type_scat_Cromer_Mann_c
_atom_type_scat_source
C 0.0181 0.0091 2.3100 20.8439 1.0200 10.2075 1.5886 0.5687 0.8650 51.6512 0.2156 'International Tables Vol C 4.2.6.8 and 6.1.1.4'
H 0.0000 0.0000 0.4930 10.5109 0.3229 26.1257 0.1402 3.1424 0.0408 57.7998 0.0030 'International Tables Vol C 4.2.6.8 and 6.1.1.4'
O 0.0492 0.0322 3.0485 13.2771 2.2868 5.7011 1.5463 0.3239 0.8670 32.9089 0.2508 'International Tables Vol C 4.2.6.8 and 6.1.1.4'
N 0.0311 0.0180 12.2126 0.0057 3.1322 9.8933 2.0125 28.9975 1.1663 0.5826 -11.5290 'International Tables Vol C 4.2.6.8 and 6.1.1.4'
Cl 0.3639 0.7018 11.4604 0.0104 7.1964 1.1662 6.2556 18.5194 1.6455 47.7784 -9.5574 'International Tables Vol C 4.2.6.8 and 6.1.1.4'

loop_
_geom_angle_atom_site_label_1
_geom_angle_atom_site_label_2
_geom_angle_atom_site_label_3
_geom_angle
_geom_angle_publ_flag
Cl1 C2 Cl3 108.79(17) yes
Cl1 C2 C4 111.6(2) yes
Cl3 C2 C4 107.4(2) yes
Cl1 C2 C12 113.1(2) yes
Cl3 C2 C12 112.1(2) yes
C4 C2 C12 103.6(2) yes
C2 C4 O5 126.7(3) yes
C2 C4 N6 104.8(3) yes
O5 C4 N6 128.6(3) yes
C4 N6 C7 122.5(3) yes
C4 N6 C11 115.6(3) yes
C7 N6 C11 118.8(3) yes
N6 C7 C8 108.9(2) yes
N6 C7 H72 109.4 no
C8 C7 H72 110.0 no
N6 C7 H71 108.5 no
C8 C7 H71 110.7 no
H72 C7 H71 109.2 no
C7 C8 C9 109.6(3) yes
C7 C8 C23 109.4(3) yes
C9 C8 C23 115.4(3) yes
C7 C8 H81 107.6 no
C9 C8 H81 106.0 no
C23 C8 H81 108.5 no
C8 C9 C10 109.3(3) yes
C8 C9 C14 114.2(2) yes
C10 C9 C14 110.0(3) yes
C8 C9 H91 108.4 no
C10 C9 H91 107.7 no
C14 C9 H91 107.0 no
C9 C10 C11 107.6(2) yes
C9 C10 H102 109.9 no
C11 C10 H102 109.8 no
C9 C10 H101 110.6 no
C11 C10 H101 109.7 no
H102 C10 H101 109.2 no
C10 C11 N6 107.7(3) yes
C10 C11 C12 111.6(3) yes
N6 C11 C12 101.9(3) yes
C10 C11 H111 110.9 no
N6 C11 H111 111.6 no
C12 C11 H111 112.8 no
C11 C12 C2 101.6(2) yes
C11 C12 C13 106.6(3) yes
C2 C12 C13 109.6(3) yes
C11 C12 C18 123.9(3) yes
C2 C12 C18 115.1(3) yes
C13 C12 C18 99.4(2) yes
C12 C13 C14 121.6(3) yes
C12 C13 N16 114.9(3) yes
C14 C13 N16 121.5(3) yes
C9 C14 C13 113.8(3) yes
C9 C14 O15 123.9(3) yes
C13 C14 O15 122.0(3) yes
C13 N16 C17 106.3(3) yes
N16 C17 C18 112.0(3) yes
N16 C17 C22 125.7(3) yes
C18 C17 C22 122.2(3) yes
C12 C18 C17 106.7(3) yes
C12 C18 C19 132.9(3) yes
C17 C18 C19 120.4(3) yes
C18 C19 C20 117.4(3) yes
C18 C19 H191 121.6 no
C20 C19 H191 121.0 no
C19 C20 C21 122.0(4) yes
C19 C20 H201 118.1 no
C21 C20 H201 119.9 no
C20 C21 C22 121.1(3) yes
C20 C21 H211 119.4 no
C22 C21 H211 119.4 no
C21 C22 C17 117.0(3) yes
C21 C22 H221 121.3 no
C17 C22 H221 121.8 no
C8 C23 C24 115.4(3) yes
C8 C23 H231 109.9 no
C24 C23 H231 106.8 no
C8 C23 H232 109.2 no
C24 C23 H232 107.3 no
H231 C23 H232 108.0 no
C23 C24 O25 110.2(3) yes
C23 C24 O27 125.9(3) yes
O25 C24 O27 123.9(3) yes
C24 O25 C26 114.4(3) yes
O25 C26 H262 107.9 no
O25 C26 H263 109.3 no
H262 C26 H263 109.7 no
O25 C26 H261 108.7 no
H262 C26 H261 111.5 no
H263 C26 H261 109.7 no

loop_
_geom_bond_atom_site_label_1
_geom_bond_atom_site_label_2
_geom_bond_distance
_geom_bond_publ_flag
Cl1 C2 1.772(3) yes
C2 Cl3 1.783(3) yes
C2 C4 1.530(5) yes
C2 C12 1.549(4) yes
C4 O5 1.203(4) yes
C4 N6 1.358(4) yes
N6 C7 1.460(4) yes
N6 C11 1.473(4) yes
C7 C8 1.547(5) yes
C7 H72 0.967 no
C7 H71 0.977 no
C8 C9 1.557(4) yes
C8 C23 1.524(5) yes
C8 H81 0.987 no
C9 C10 1.538(4) yes
C9 C14 1.524(4) yes
C9 H91 0.976 no
C10 C11 1.536(4) yes
C10 H102 0.965 no
C10 H101 0.969 no
C11 C12 1.544(4) yes
C11 H111 0.981 no
C12 C13 1.534(4) yes
C12 C18 1.508(5) yes
C13 C14 1.494(4) yes
C13 N16 1.285(4) yes
C14 O15 1.210(4) yes
N16 C17 1.433(4) yes
C17 C18 1.398(5) yes
C17 C22 1.381(5) yes
C18 C19 1.379(5) yes
C19 C20 1.390(5) yes
C19 H191 0.938 no
C20 C21 1.377(6) yes
C20 H201 0.928 no
C21 C22 1.386(5) yes
C21 H211 0.927 no
C22 H221 0.932 no
C23 C24 1.506(5) yes
C23 H231 0.967 no
C23 H232 0.968 no
C24 O25 1.346(4) yes
C24 O27 1.206(4) yes
O25 C26 1.440(5) yes
C26 H262 0.963 no
C26 H263 0.957 no
C26 H261 0.986 no

loop_
_geom_hbond_atom_site_label_D
_geom_hbond_atom_site_label_H
_geom_hbond_atom_site_label_A
_geom_hbond_site_symmetry_A
_geom_hbond_angle_DHA
_geom_hbond_distance_DH
_geom_hbond_distance_HA
_geom_hbond_distance_DA
_geom_hbond_publ_flag
C7 H71 O15 1_655 152.12 0.977 2.378 3.274(5) yes
C10 H102 O15 1_655 156.31 0.965 2.445 3.351(5) yes
C22 H221 O27 3_466 146.44 0.932 2.473 3.290(5) yes
